data_4032038
loop_
_publ_author_name
'Meyer, Dirk'
'Strassner, Thomas'

_publ_section_title
;
 Methylpalladium complexes with pyrimidine-functionalized N-heterocyclic
 carbene ligands.
;
_journal_name_full 'Beilstein journal of organic chemistry'
_journal_page_first 1557
_journal_page_last 1565
_journal_paper_doi 10.3762/bjoc.12.150
_journal_volume 12
_journal_year 2016
_chemical_compound_source synthesis
_chemical_formula_moiety 'C12 H17 Cl N4 Pd'
_chemical_formula_sum 'C12 H17 Cl N4 Pd'
_chemical_formula_weight 359.15
_chemical_melting_point 438
_chemical_name_common DM-449
_space_group_IT_number 14
_symmetry_cell_setting monoclinic
_symmetry_Int_Tables_number 14
_symmetry_space_group_name_Hall '-P 2ybc'
_symmetry_space_group_name_H-M 'P 1 21/c 1'
_atom_sites_solution_hydrogens geom
_atom_sites_solution_primary direct
_atom_sites_solution_secondary difmap
_audit_creation_method SHELXL-97
_cell_angle_alpha 90
_cell_angle_beta 127.399(8)
_cell_angle_gamma 90
_cell_formula_units_Z 4
_cell_length_a 7.9910(6)
_cell_length_b 19.3720(13)
_cell_length_c 11.0910(9)
_cell_measurement_reflns_used 230
_cell_measurement_temperature 198(2)
_cell_measurement_theta_max 21.871
_cell_measurement_theta_min 3.093
_cell_volume 1364.0(2)
_computing_cell_refinement 'Dirax/lsq (Duisenberg & Schreurs, 1989-2000)'
_computing_data_collection 'Collect (Nonius BV, 1997-2000)'
_computing_data_reduction 'EvalCCD (Duisenberg & Schreurs 1990-2000)'
_computing_molecular_graphics 'Ortep III 1.0.3 (M.N.Burnett,C.K.Johnson,2000)'
_computing_publication_material 'XCIF 6.12 (Sheldrick, 1997)'
_computing_structure_refinement 'SHELXL-97 (Sheldrick, 1997)'
_computing_structure_solution 'SHELXS-97 (Sheldrick, 1990)'
_diffrn_ambient_temperature 198(2)
_diffrn_detector_area_resol_mean 9
_diffrn_measured_fraction_theta_full 0.994
_diffrn_measured_fraction_theta_max 0.994
_diffrn_measurement_device_type KappaCCD
_diffrn_measurement_method CCD
_diffrn_radiation_monochromator graphite
_diffrn_radiation_type MoK\a
_diffrn_radiation_wavelength 0.71073
_diffrn_reflns_av_R_equivalents 0.0356
_diffrn_reflns_av_sigmaI/netI 0.0211
_diffrn_reflns_limit_h_max 9
_diffrn_reflns_limit_h_min -9
_diffrn_reflns_limit_k_max 23
_diffrn_reflns_limit_k_min -24
_diffrn_reflns_limit_l_max 13
_diffrn_reflns_limit_l_min -13
_diffrn_reflns_number 22194
_diffrn_reflns_theta_full 26.40
_diffrn_reflns_theta_max 26.40
_diffrn_reflns_theta_min 4.80
_diffrn_source 'fine-focus sealed tube'
_exptl_absorpt_coefficient_mu 1.544
_exptl_absorpt_correction_T_max 0.8596
_exptl_absorpt_correction_T_min 0.6419
_exptl_absorpt_correction_type multi-scan
_exptl_absorpt_process_details 'SADABS 2.03.(Sheldrick,Bruker AXS Inc.,2002)'
_exptl_crystal_colour 'light yellow'
_exptl_crystal_density_diffrn 1.749
_exptl_crystal_density_method 'not measured'
_exptl_crystal_description block
_exptl_crystal_F_000 720
_exptl_crystal_recrystallization_method 'Acetonitrile/diethyl ether'
_exptl_crystal_size_max 0.31
_exptl_crystal_size_mid 0.14
_exptl_crystal_size_min 0.10
_refine_diff_density_max 0.381
_refine_diff_density_min -0.330
_refine_diff_density_rms 0.063
_refine_ls_extinction_method none
_refine_ls_goodness_of_fit_ref 1.146
_refine_ls_hydrogen_treatment constr
_refine_ls_matrix_type full
_refine_ls_number_parameters 167
_refine_ls_number_reflns 2770
_refine_ls_number_restraints 0
_refine_ls_restrained_S_all 1.146
_refine_ls_R_factor_all 0.0308
_refine_ls_R_factor_gt 0.0203
_refine_ls_shift/su_max 0.000
_refine_ls_shift/su_mean 0.000
_refine_ls_structure_factor_coef Fsqd
_refine_ls_weighting_details 'calc w=1/[\s^2^(Fo^2^)+(0.0316P)^2^+0.0000P] where P=(Fo^2^+2Fc^2^)/3'
_refine_ls_weighting_scheme calc
_refine_ls_wR_factor_gt 0.0513
_refine_ls_wR_factor_ref 0.0542
_reflns_number_gt 2327
_reflns_number_total 2770
_reflns_threshold_expression >2sigma(I)
_cod_data_source_file 1860-5397-12-150-S2.cif
_cod_data_source_block str-309
_cod_depositor_comments 'Adding full bibliography for 4032038--4032040.cif.'
_cod_original_cell_volume 1363.95(18)
_cod_original_sg_symbol_H-M 'P 21/c'
_cod_database_code 4032038

loop_
_symmetry_equiv_pos_as_xyz
'x, y, z'
'-x, y+1/2, -z+1/2'
'-x, -y, -z'
'x, -y-1/2, z-1/2'

loop_
_atom_site_label
_atom_site_type_symbol
_atom_site_fract_x
_atom_site_fract_y
_atom_site_fract_z
_atom_site_U_iso_or_equiv
_atom_site_adp_type
_atom_site_occupancy
_atom_site_symmetry_multiplicity
_atom_site_calc_flag
_atom_site_refinement_flags
Pd1 Pd 0.32485(2) 0.113285(8) 0.143155(18) 0.02238(7) Uani 1 1 d .
Cl1 Cl 0.60867(9) 0.06537(3) 0.37316(6) 0.03702(15) Uani 1 1 d .
N1 N -0.1167(3) 0.10330(8) -0.0792(2) 0.0204(4) Uani 1 1 d .
N4 N -0.2638(3) 0.04916(10) 0.0244(2) 0.0260(4) Uani 1 1 d .
N3 N 0.1069(3) 0.06095(9) 0.16271(19) 0.0220(4) Uani 1 1 d .
N2 N -0.0416(3) 0.16412(9) -0.2021(2) 0.0223(4) Uani 1 1 d .
C1 C 0.0511(3) 0.13544(11) -0.0632(2) 0.0212(4) Uani 1 1 d .
C4 C -0.0934(3) 0.06875(10) 0.0416(2) 0.0204(4) Uani 1 1 d .
C12 C 0.5387(4) 0.17314(13) 0.1495(3) 0.0324(5) Uani 1 1 d .
H12A H 0.4835 0.1859 0.0459 0.049 Uiso 1 1 calc R
H12B H 0.6705 0.1474 0.1974 0.049 Uiso 1 1 calc R
H12C H 0.5653 0.2150 0.2083 0.049 Uiso 1 1 calc R
C8 C 0.0647(4) 0.20851(11) -0.2494(3) 0.0272(5) Uani 1 1 d .
C2 C -0.3043(4) 0.11178(11) -0.2221(3) 0.0261(5) Uani 1 1 d .
H2A H -0.4389 0.0947 -0.2585 0.031 Uiso 1 1 calc R
C5 C 0.1381(3) 0.03091(11) 0.2839(2) 0.0262(5) Uani 1 1 d .
H5A H 0.2776 0.0246 0.3739 0.031 Uiso 1 1 calc R
C11 C 0.2290(4) 0.16523(13) -0.2432(3) 0.0368(6) Uani 1 1 d .
H11A H 0.1581 0.1322 -0.3275 0.055 Uiso 1 1 calc R
H11B H 0.3145 0.1401 -0.1467 0.055 Uiso 1 1 calc R
H11C H 0.3199 0.1955 -0.2514 0.055 Uiso 1 1 calc R
C3 C -0.2560(3) 0.14945(12) -0.2991(3) 0.0280(5) Uani 1 1 d .
H3A H -0.3518 0.1636 -0.4021 0.034 Uiso 1 1 calc R
C6 C -0.0293(4) 0.00911(12) 0.2795(3) 0.0302(5) Uani 1 1 d .
H6A H -0.0079 -0.0118 0.3654 0.036 Uiso 1 1 calc R
C7 C -0.2293(4) 0.01861(12) 0.1465(3) 0.0304(5) Uani 1 1 d .
H7A H -0.3466 0.0031 0.1410 0.037 Uiso 1 1 calc R
C10 C -0.0964(4) 0.23235(13) -0.4127(3) 0.0386(6) Uani 1 1 d .
H10A H -0.2066 0.2593 -0.4207 0.058 Uiso 1 1 calc R
H10B H -0.1597 0.1920 -0.4796 0.058 Uiso 1 1 calc R
H10C H -0.0266 0.2611 -0.4429 0.058 Uiso 1 1 calc R
C9 C 0.1531(4) 0.27201(13) -0.1466(3) 0.0379(6) Uani 1 1 d .
H9A H 0.0367 0.2998 -0.1656 0.057 Uiso 1 1 calc R
H9B H 0.2349 0.2997 -0.1680 0.057 Uiso 1 1 calc R
H9C H 0.2442 0.2573 -0.0402 0.057 Uiso 1 1 calc R

loop_
_atom_site_aniso_label
_atom_site_aniso_U_11
_atom_site_aniso_U_22
_atom_site_aniso_U_33
_atom_site_aniso_U_23
_atom_site_aniso_U_13
_atom_site_aniso_U_12
Pd1 0.02249(10) 0.02362(11) 0.02328(11) -0.00060(7) 0.01507(8) -0.00230(7)
Cl1 0.0263(3) 0.0531(4) 0.0246(3) 0.0058(3) 0.0118(2) -0.0014(3)
N1 0.0225(9) 0.0205(9) 0.0221(9) 0.0026(7) 0.0155(8) 0.0015(7)
N4 0.0256(10) 0.0292(10) 0.0284(10) 0.0032(8) 0.0191(8) 0.0002(8)
N3 0.0261(9) 0.0200(9) 0.0228(9) 0.0002(7) 0.0163(8) -0.0005(7)
N2 0.0269(9) 0.0197(9) 0.0270(10) 0.0033(7) 0.0199(8) 0.0030(7)
C1 0.0277(11) 0.0161(10) 0.0276(12) 0.0003(9) 0.0208(10) 0.0023(8)
C4 0.0273(11) 0.0160(10) 0.0227(11) -0.0004(8) 0.0176(10) 0.0011(8)
C12 0.0269(12) 0.0371(14) 0.0339(13) 0.0024(10) 0.0189(11) -0.0076(10)
C8 0.0346(13) 0.0230(11) 0.0332(12) 0.0075(10) 0.0254(11) 0.0015(9)
C2 0.0231(11) 0.0303(12) 0.0250(12) 0.0027(9) 0.0146(10) 0.0027(9)
C5 0.0277(12) 0.0276(12) 0.0230(11) 0.0016(9) 0.0152(10) -0.0001(9)
C11 0.0438(15) 0.0341(14) 0.0509(16) 0.0090(12) 0.0383(14) 0.0046(11)
C3 0.0275(12) 0.0299(13) 0.0263(12) 0.0071(10) 0.0162(10) 0.0067(9)
C6 0.0359(13) 0.0330(13) 0.0265(12) 0.0050(10) 0.0214(11) -0.0007(10)
C7 0.0328(13) 0.0328(13) 0.0345(13) 0.0038(10) 0.0250(11) -0.0026(10)
C10 0.0455(15) 0.0397(15) 0.0393(15) 0.0165(12) 0.0302(13) 0.0058(12)
C9 0.0500(16) 0.0257(13) 0.0488(16) 0.0017(11) 0.0355(14) -0.0033(11)

loop_
_atom_type_symbol
_atom_type_description
_atom_type_scat_dispersion_real
_atom_type_scat_dispersion_imag
_atom_type_scat_source
C C 0.0033 0.0016 'International Tables Vol C Tables 4.2.6.8 and 6.1.1.4'
H H 0.0000 0.0000 'International Tables Vol C Tables 4.2.6.8 and 6.1.1.4'
Cl Cl 0.1484 0.1585 'International Tables Vol C Tables 4.2.6.8 and 6.1.1.4'
N N 0.0061 0.0033 'International Tables Vol C Tables 4.2.6.8 and 6.1.1.4'
Pd Pd -0.9988 1.0072 'International Tables Vol C Tables 4.2.6.8 and 6.1.1.4'

loop_
_geom_angle_atom_site_label_1
_geom_angle_atom_site_label_2
_geom_angle_atom_site_label_3
_geom_angle
C1 Pd1 C12 103.08(9)
C1 Pd1 N3 80.11(7)
C12 Pd1 N3 171.08(8)
C1 Pd1 Cl1 168.17(6)
C12 Pd1 Cl1 87.17(7)
N3 Pd1 Cl1 90.64(5)
C2 N1 C1 112.59(17)
C2 N1 C4 125.12(18)
C1 N1 C4 122.23(18)
C4 N4 C7 114.94(19)
C4 N3 C5 115.93(18)
C4 N3 Pd1 113.42(13)
C5 N3 Pd1 129.84(15)
C1 N2 C3 111.17(17)
C1 N2 C8 126.40(18)
C3 N2 C8 122.40(17)
N2 C1 N1 102.70(18)
N2 C1 Pd1 146.77(16)
N1 C1 Pd1 110.16(14)
N4 C4 N3 128.22(19)
N4 C4 N1 118.35(19)
N3 C4 N1 113.43(18)
Pd1 C12 H12A 109.5
Pd1 C12 H12B 109.5
H12A C12 H12B 109.5
Pd1 C12 H12C 109.5
H12A C12 H12C 109.5
H12B C12 H12C 109.5
N2 C8 C10 109.80(18)
N2 C8 C9 107.56(17)
C10 C8 C9 108.49(19)
N2 C8 C11 108.79(17)
C10 C8 C11 107.66(19)
C9 C8 C11 114.5(2)
C3 C2 N1 105.32(19)
C3 C2 H2A 127.3
N1 C2 H2A 127.3
N3 C5 C6 120.9(2)
N3 C5 H5A 119.6
C6 C5 H5A 119.6
C8 C11 H11A 109.5
C8 C11 H11B 109.5
H11A C11 H11B 109.5
C8 C11 H11C 109.5
H11A C11 H11C 109.5
H11B C11 H11C 109.5
C2 C3 N2 108.21(19)
C2 C3 H3A 125.9
N2 C3 H3A 125.9
C5 C6 C7 117.9(2)
C5 C6 H6A 121.1
C7 C6 H6A 121.1
N4 C7 C6 122.1(2)
N4 C7 H7A 118.9
C6 C7 H7A 118.9
C8 C10 H10A 109.5
C8 C10 H10B 109.5
H10A C10 H10B 109.5
C8 C10 H10C 109.5
H10A C10 H10C 109.5
H10B C10 H10C 109.5
C8 C9 H9A 109.5
C8 C9 H9B 109.5
H9A C9 H9B 109.5
C8 C9 H9C 109.5
H9A C9 H9C 109.5
H9B C9 H9C 109.5

loop_
_geom_bond_atom_site_label_1
_geom_bond_atom_site_label_2
_geom_bond_distance
Pd1 C1 2.031(2)
Pd1 C12 2.030(2)
Pd1 N3 2.1368(17)
Pd1 Cl1 2.3420(7)
N1 C2 1.378(3)
N1 C1 1.389(3)
N1 C4 1.404(3)
N4 C4 1.312(3)
N4 C7 1.344(3)
N3 C4 1.334(3)
N3 C5 1.342(3)
N2 C1 1.358(3)
N2 C3 1.391(3)
N2 C8 1.509(3)
C12 H12A 0.9800
C12 H12B 0.9800
C12 H12C 0.9800
C8 C10 1.523(3)
C8 C9 1.528(3)
C8 C11 1.524(3)
C2 C3 1.346(3)
C2 H2A 0.9500
C5 C6 1.375(3)
C5 H5A 0.9500
C11 H11A 0.9800
C11 H11B 0.9800
C11 H11C 0.9800
C3 H3A 0.9500
C6 C7 1.378(3)
C6 H6A 0.9500
C7 H7A 0.9500
C10 H10A 0.9800
C10 H10B 0.9800
C10 H10C 0.9800
C9 H9A 0.9800
C9 H9B 0.9800
C9 H9C 0.9800

loop_
_geom_torsion_atom_site_label_1
_geom_torsion_atom_site_label_2
_geom_torsion_atom_site_label_3
_geom_torsion_atom_site_label_4
_geom_torsion
C1 Pd1 N3 C4 -2.22(14)
Cl1 Pd1 N3 C4 -174.81(14)
C1 Pd1 N3 C5 -171.32(19)
Cl1 Pd1 N3 C5 16.09(18)
C3 N2 C1 N1 -0.7(2)
C8 N2 C1 N1 177.32(18)
C3 N2 C1 Pd1 170.7(2)
C8 N2 C1 Pd1 -11.2(4)
C2 N1 C1 N2 0.2(2)
C4 N1 C1 N2 -177.42(17)
C2 N1 C1 Pd1 -174.84(14)
C4 N1 C1 Pd1 7.6(2)
C12 Pd1 C1 N2 14.8(3)
N3 Pd1 C1 N2 -173.7(3)
Cl1 Pd1 C1 N2 -134.7(3)
C12 Pd1 C1 N1 -174.08(14)
N3 Pd1 C1 N1 -2.58(13)
Cl1 Pd1 C1 N1 36.4(4)
C7 N4 C4 N3 1.4(3)
C7 N4 C4 N1 -177.77(18)
C5 N3 C4 N4 -2.0(3)
Pd1 N3 C4 N4 -172.68(17)
C5 N3 C4 N1 177.21(17)
Pd1 N3 C4 N1 6.5(2)
C2 N1 C4 N4 -7.8(3)
C1 N1 C4 N4 169.54(18)
C2 N1 C4 N3 172.97(19)
C1 N1 C4 N3 -9.7(3)
C1 N2 C8 C10 -178.0(2)
C3 N2 C8 C10 -0.2(3)
C1 N2 C8 C9 -60.1(3)
C3 N2 C8 C9 117.7(2)
C1 N2 C8 C11 64.4(3)
C3 N2 C8 C11 -117.8(2)
C1 N1 C2 C3 0.4(2)
C4 N1 C2 C3 177.93(18)
C4 N3 C5 C6 0.9(3)
Pd1 N3 C5 C6 169.76(16)
N1 C2 C3 N2 -0.8(2)
C1 N2 C3 C2 1.0(2)
C8 N2 C3 C2 -177.11(18)
N3 C5 C6 C7 0.5(3)
C4 N4 C7 C6 0.3(3)
C5 C6 C7 N4 -1.1(3)
